data_4078039
loop_
_publ_author_name
'Panda, Tarun K.'
'Kaneko, Hiroshi'
'Michel, Olaf'
'Pal, Kuntal'
'Tsurugi, Hayato'
'T\"ornroos, Karl W.'
'Anwander, Reiner'
'Mashima, Kazushi'

_publ_section_title
;
 Dianion and Monoanion Ligation of 1,4-Diaza-1,3-butadiene to Barium,
 Strontium, and Calcium
;
_journal_issue 8
_journal_name_full Organometallics
_journal_page_first 3178
_journal_paper_doi 10.1021/om300054h
_journal_volume 31
_journal_year 2012
_chemical_formula_sum 'C74 H110 Ba2 I2 N4 O4'
_chemical_formula_weight 1648.14
_chemical_name_common complex-3
_chemical_name_systematic
; 
 ? 
;
_space_group_IT_number 2
_symmetry_cell_setting triclinic
_symmetry_space_group_name_Hall '-P 1'
_symmetry_space_group_name_H-M 'P -1'
_atom_sites_solution_hydrogens geom
_atom_sites_solution_primary direct
_atom_sites_solution_secondary difmap
_audit_creation_method SHELXL-97
_cell_angle_alpha 91.955(8)
_cell_angle_beta 100.815(7)
_cell_angle_gamma 115.211(7)
_cell_formula_units_Z 1
_cell_length_a 11.4776(11)
_cell_length_b 12.6463(12)
_cell_length_c 15.0886(14)
_cell_measurement_reflns_used 21607
_cell_measurement_temperature 173(2)
_cell_measurement_theta_max 59.20
_cell_measurement_theta_min 4.77
_cell_volume 1930.2(3)
_computing_cell_refinement X-AREA
_computing_data_collection X-AREA
_computing_data_reduction X-AREA
_computing_structure_refinement 'SHELXL-97 (Sheldrick, 1997)'
_computing_structure_solution 'SHELXS-97 (Sheldrick, 1990)'
_diffrn_ambient_temperature 173(2)
_diffrn_measured_fraction_theta_full 0.999
_diffrn_measured_fraction_theta_max 0.999
_diffrn_measurement_device_type 'Stoe-I PDS II'
_diffrn_measurement_method omega-scans
_diffrn_radiation_monochromator graphite
_diffrn_radiation_source 'fine-focus sealed tube'
_diffrn_radiation_type MoK\a
_diffrn_radiation_wavelength 0.71073
_diffrn_reflns_av_R_equivalents 0.1453
_diffrn_reflns_av_sigmaI/netI 0.0873
_diffrn_reflns_limit_h_max 13
_diffrn_reflns_limit_h_min -13
_diffrn_reflns_limit_k_max 15
_diffrn_reflns_limit_k_min -15
_diffrn_reflns_limit_l_max 18
_diffrn_reflns_limit_l_min -18
_diffrn_reflns_number 26610
_diffrn_reflns_theta_full 25.68
_diffrn_reflns_theta_max 25.68
_diffrn_reflns_theta_min 2.40
_exptl_absorpt_coefficient_mu 1.859
_exptl_absorpt_correction_T_max 1.04576
_exptl_absorpt_correction_T_min 0.62454
_exptl_absorpt_correction_type numerical
_exptl_absorpt_process_details mulabs
_exptl_crystal_colour orange
_exptl_crystal_density_diffrn 1.418
_exptl_crystal_density_method 'not measured'
_exptl_crystal_description block
_exptl_crystal_F_000 832
_exptl_crystal_size_max 0.30
_exptl_crystal_size_mid 0.10
_exptl_crystal_size_min 0.10
_refine_diff_density_max 1.583
_refine_diff_density_min -1.880
_refine_diff_density_rms 0.131
_refine_ls_extinction_method none
_refine_ls_goodness_of_fit_ref 1.202
_refine_ls_hydrogen_treatment constr
_refine_ls_matrix_type full
_refine_ls_number_parameters 372
_refine_ls_number_reflns 7337
_refine_ls_number_restraints 0
_refine_ls_restrained_S_all 1.202
_refine_ls_R_factor_all 0.0658
_refine_ls_R_factor_gt 0.0473
_refine_ls_shift/su_max 0.001
_refine_ls_shift/su_mean 0.000
_refine_ls_structure_factor_coef Fsqd
_refine_ls_weighting_details 'calc w=1/[\s^2^(Fo^2^)+(0.0262P)^2^+2.7723P] where P=(Fo^2^+2Fc^2^)/3'
_refine_ls_weighting_scheme calc
_refine_ls_wR_factor_gt 0.0938
_refine_ls_wR_factor_ref 0.0992
_reflns_number_gt 5962
_reflns_number_total 7337
_reflns_threshold_expression >2sigma(I)
_cod_data_source_file om300054h_si_002.cif
_cod_data_source_block complex-3
_cod_original_sg_symbol_H-M P-1
_cod_database_code 4078039

loop_
_symmetry_equiv_pos_as_xyz
'x, y, z'
'-x, -y, -z'

loop_
_atom_site_label
_atom_site_type_symbol
_atom_site_fract_x
_atom_site_fract_y
_atom_site_fract_z
_atom_site_U_iso_or_equiv
_atom_site_adp_type
_atom_site_occupancy
_atom_site_symmetry_multiplicity
_atom_site_calc_flag
_atom_site_refinement_flags
C1 C 0.7863(5) 0.3718(5) 0.1443(4) 0.0298(12) Uani 1 1 d .
H1 H 0.7479 0.3050 0.0991 0.036 Uiso 1 1 calc R
C2 C 0.8274(6) 0.4845(5) 0.1170(4) 0.0311(12) Uani 1 1 d .
H2 H 0.8112 0.4918 0.0539 0.037 Uiso 1 1 calc R
C11 C 0.7787(5) 0.2397(4) 0.2505(4) 0.0254(11) Uani 1 1 d .
C12 C 0.6699(5) 0.1700(5) 0.2861(4) 0.0292(12) Uani 1 1 d .
C13 C 0.6502(6) 0.0562(5) 0.3019(4) 0.0368(14) Uani 1 1 d .
H13 H 0.5769 0.0083 0.3260 0.044 Uiso 1 1 calc R
C14 C 0.7354(6) 0.0118(5) 0.2831(4) 0.0384(14) Uani 1 1 d .
H14 H 0.7181 -0.0672 0.2916 0.046 Uiso 1 1 calc R
C15 C 0.8454(6) 0.0820(5) 0.2520(4) 0.0340(13) Uani 1 1 d .
H15 H 0.9054 0.0519 0.2417 0.041 Uiso 1 1 calc R
C16 C 0.8701(5) 0.1967(5) 0.2353(4) 0.0287(11) Uani 1 1 d .
C21 C 0.9389(5) 0.6935(4) 0.1457(4) 0.0275(11) Uani 1 1 d .
C22 C 0.8520(6) 0.7404(5) 0.1041(4) 0.0331(13) Uani 1 1 d .
C23 C 0.9064(7) 0.8565(5) 0.0859(4) 0.0416(15) Uani 1 1 d .
H23 H 0.8500 0.8897 0.0594 0.050 Uiso 1 1 calc R
C24 C 1.0412(7) 0.9238(5) 0.1058(5) 0.0481(17) Uani 1 1 d .
H24 H 1.0769 1.0031 0.0931 0.058 Uiso 1 1 calc R
C25 C 1.1247(7) 0.8772(5) 0.1440(5) 0.0417(14) Uani 1 1 d .
H25 H 1.2175 0.9243 0.1561 0.050 Uiso 1 1 calc R
C26 C 1.0758(6) 0.7629(5) 0.1653(4) 0.0317(12) Uani 1 1 d .
C101 C 0.5587(7) 0.5205(7) 0.3094(7) 0.0654(9) Uani 1 1 d .
H10A H 0.5324 0.4474 0.3387 0.078 Uiso 1 1 calc R
H10B H 0.5519 0.4998 0.2441 0.078 Uiso 1 1 calc R
C102 C 0.4716(7) 0.5770(7) 0.3197(7) 0.0654(9) Uani 1 1 d .
H10C H 0.3908 0.5216 0.3377 0.078 Uiso 1 1 calc R
H10D H 0.4459 0.6055 0.2623 0.078 Uiso 1 1 calc R
C103 C 0.5580(7) 0.6811(7) 0.3957(6) 0.0654(9) Uani 1 1 d .
H10E H 0.5743 0.7572 0.3724 0.078 Uiso 1 1 calc R
H10F H 0.5142 0.6752 0.4472 0.078 Uiso 1 1 calc R
C104 C 0.6805(7) 0.6722(8) 0.4243(7) 0.0654(9) Uani 1 1 d .
H10G H 0.7559 0.7517 0.4373 0.078 Uiso 1 1 calc R
H10H H 0.6800 0.6337 0.4804 0.078 Uiso 1 1 calc R
C121 C 0.5719(5) 0.2165(5) 0.3031(5) 0.0364(14) Uani 1 1 d .
H121 H 0.6240 0.3030 0.3235 0.044 Uiso 1 1 calc R
C122 C 0.5009(7) 0.1633(6) 0.3770(6) 0.0564(19) Uani 1 1 d .
H12A H 0.4344 0.0823 0.3544 0.085 Uiso 1 1 calc R
H12B H 0.4575 0.2102 0.3946 0.085 Uiso 1 1 calc R
H12C H 0.5648 0.1629 0.4300 0.085 Uiso 1 1 calc R
C123 C 0.4747(6) 0.2023(7) 0.2127(6) 0.056(2) Uani 1 1 d .
H12D H 0.5229 0.2526 0.1712 0.085 Uiso 1 1 calc R
H12E H 0.4071 0.2255 0.2244 0.085 Uiso 1 1 calc R
H12F H 0.4323 0.1199 0.1849 0.085 Uiso 1 1 calc R
C161 C 0.9939(6) 0.2722(5) 0.2032(4) 0.0370(13) Uani 1 1 d .
H161 H 1.0048 0.3551 0.2083 0.044 Uiso 1 1 calc R
C162 C 1.1186(6) 0.2721(6) 0.2617(6) 0.058(2) Uani 1 1 d .
H16A H 1.1237 0.2928 0.3260 0.087 Uiso 1 1 calc R
H16B H 1.1968 0.3298 0.2437 0.087 Uiso 1 1 calc R
H16C H 1.1149 0.1934 0.2529 0.087 Uiso 1 1 calc R
C163 C 0.9818(8) 0.2338(8) 0.1041(5) 0.060(2) Uani 1 1 d .
H16D H 0.9646 0.1508 0.0963 0.089 Uiso 1 1 calc R
H16E H 1.0643 0.2823 0.0860 0.089 Uiso 1 1 calc R
H16F H 0.9087 0.2435 0.0661 0.089 Uiso 1 1 calc R
C201 C 0.9958(6) 0.8827(5) 0.3591(5) 0.0422(15) Uani 1 1 d .
H20A H 0.9259 0.8985 0.3778 0.051 Uiso 1 1 calc R
H20B H 0.9705 0.8591 0.2925 0.051 Uiso 1 1 calc R
C202 C 1.1277(7) 0.9908(6) 0.3854(5) 0.0500(17) Uani 1 1 d .
H20C H 1.1781 1.0003 0.3374 0.060 Uiso 1 1 calc R
H20D H 1.1153 1.0628 0.3957 0.060 Uiso 1 1 calc R
C203 C 1.1979(7) 0.9681(7) 0.4722(6) 0.062(2) Uani 1 1 d .
H20E H 1.2833 0.9709 0.4653 0.074 Uiso 1 1 calc R
H20F H 1.2151 1.0278 0.5233 0.074 Uiso 1 1 calc R
C204 C 1.1092(8) 0.8504(6) 0.4887(5) 0.059(2) Uani 1 1 d .
H20G H 1.1599 0.8051 0.5078 0.070 Uiso 1 1 calc R
H20H H 1.0649 0.8565 0.5376 0.070 Uiso 1 1 calc R
C221 C 0.7033(6) 0.6699(6) 0.0826(5) 0.0417(15) Uani 1 1 d .
H221 H 0.6830 0.5913 0.1039 0.050 Uiso 1 1 calc R
C222 C 0.6378(9) 0.7280(8) 0.1330(7) 0.074(3) Uani 1 1 d .
H22A H 0.6751 0.7393 0.1986 0.110 Uiso 1 1 calc R
H22B H 0.5425 0.6773 0.1207 0.110 Uiso 1 1 calc R
H22C H 0.6539 0.8045 0.1123 0.110 Uiso 1 1 calc R
C223 C 0.6470(8) 0.6488(9) -0.0202(6) 0.075(3) Uani 1 1 d .
H22D H 0.5505 0.6063 -0.0325 0.113 Uiso 1 1 calc R
H22E H 0.6818 0.6019 -0.0497 0.113 Uiso 1 1 calc R
H22F H 0.6727 0.7247 -0.0441 0.113 Uiso 1 1 calc R
C261 C 1.1670(6) 0.7077(5) 0.2044(4) 0.0360(13) Uani 1 1 d .
H261 H 1.1224 0.6520 0.2462 0.043 Uiso 1 1 calc R
C262 C 1.3008(6) 0.7970(6) 0.2601(5) 0.0532(18) Uani 1 1 d .
H26A H 1.3525 0.8463 0.2197 0.080 Uiso 1 1 calc R
H26B H 1.3480 0.7554 0.2917 0.080 Uiso 1 1 calc R
H26C H 1.2880 0.8468 0.3049 0.080 Uiso 1 1 calc R
C263 C 1.1819(7) 0.6347(6) 0.1280(5) 0.0509(17) Uani 1 1 d .
H26D H 1.0946 0.5736 0.0969 0.076 Uiso 1 1 calc R
H26E H 1.2379 0.5977 0.1539 0.076 Uiso 1 1 calc R
H26F H 1.2226 0.6862 0.0845 0.076 Uiso 1 1 calc R
N1 N 0.7996(4) 0.3554(4) 0.2324(3) 0.0256(9) Uani 1 1 d .
N2 N 0.8879(4) 0.5804(4) 0.1762(3) 0.0259(9) Uani 1 1 d .
O1 O 0.6932(5) 0.6041(5) 0.3527(4) 0.0654(9) Uani 1 1 d .
O2 O 1.0135(4) 0.7924(3) 0.4059(3) 0.0418(10) Uani 1 1 d .
Ba Ba 0.90206(3) 0.55327(3) 0.35441(2) 0.02150(9) Uani 1 1 d .
I I 1.19818(3) 0.56066(4) 0.45345(3) 0.03941(12) Uani 1 1 d .
C200 C 0.6052(10) 0.0013(9) 0.0231(7) 0.090(3) Uani 1 1 d .
H200 H 0.6834 -0.0006 0.0558 0.108 Uiso 1 1 calc R
C100 C 0.4876(8) -0.0814(12) 0.0432(8) 0.099(4) Uani 1 1 d .
H100 H 0.4938 -0.1479 0.0669 0.119 Uiso 1 1 calc R
C300 C 0.6251(11) 0.0832(11) -0.0354(10) 0.114(5) Uani 1 1 d .
H300 H 0.6980 0.1266 -0.0614 0.137 Uiso 1 1 calc R

loop_
_atom_site_aniso_label
_atom_site_aniso_U_11
_atom_site_aniso_U_22
_atom_site_aniso_U_33
_atom_site_aniso_U_23
_atom_site_aniso_U_13
_atom_site_aniso_U_12
C1 0.041(3) 0.020(3) 0.023(3) -0.001(2) 0.001(2) 0.012(2)
C2 0.046(3) 0.032(3) 0.017(3) 0.003(2) 0.001(2) 0.021(3)
C11 0.031(3) 0.018(2) 0.018(3) -0.001(2) -0.001(2) 0.006(2)
C12 0.034(3) 0.019(3) 0.024(3) -0.001(2) -0.001(2) 0.006(2)
C13 0.044(3) 0.022(3) 0.026(3) 0.006(2) -0.001(3) 0.001(2)
C14 0.055(4) 0.019(3) 0.033(3) 0.003(2) -0.001(3) 0.013(3)
C15 0.047(3) 0.027(3) 0.028(3) 0.000(2) -0.003(3) 0.021(3)
C16 0.038(3) 0.024(3) 0.024(3) 0.002(2) 0.005(2) 0.014(2)
C21 0.045(3) 0.021(3) 0.016(3) 0.003(2) 0.011(2) 0.012(2)
C22 0.055(3) 0.031(3) 0.020(3) 0.007(2) 0.010(3) 0.024(3)
C23 0.069(4) 0.032(3) 0.032(3) 0.012(3) 0.013(3) 0.029(3)
C24 0.087(5) 0.024(3) 0.036(4) 0.013(3) 0.022(4) 0.024(3)
C25 0.058(4) 0.025(3) 0.035(4) 0.005(3) 0.020(3) 0.008(3)
C26 0.045(3) 0.029(3) 0.020(3) 0.005(2) 0.013(2) 0.013(3)
C101 0.0484(16) 0.070(2) 0.081(3) -0.0042(18) 0.0130(16) 0.0306(16)
C102 0.0484(16) 0.070(2) 0.081(3) -0.0042(18) 0.0130(16) 0.0306(16)
C103 0.0484(16) 0.070(2) 0.081(3) -0.0042(18) 0.0130(16) 0.0306(16)
C104 0.0484(16) 0.070(2) 0.081(3) -0.0042(18) 0.0130(16) 0.0306(16)
C121 0.032(3) 0.026(3) 0.045(4) -0.002(3) 0.006(3) 0.008(2)
C122 0.048(4) 0.042(4) 0.067(5) -0.002(4) 0.025(4) 0.004(3)
C123 0.037(3) 0.058(4) 0.068(6) -0.005(4) -0.003(3) 0.022(3)
C161 0.043(3) 0.031(3) 0.039(4) 0.002(3) 0.012(3) 0.017(3)
C162 0.044(4) 0.051(4) 0.078(6) 0.002(4) 0.009(4) 0.023(3)
C163 0.067(5) 0.077(5) 0.043(5) 0.012(4) 0.026(4) 0.034(4)
C201 0.050(4) 0.040(3) 0.041(4) 0.007(3) 0.004(3) 0.025(3)
C202 0.060(4) 0.033(3) 0.049(5) 0.008(3) 0.008(3) 0.015(3)
C203 0.057(4) 0.049(4) 0.048(5) 0.013(4) -0.001(4) 0.000(4)
C204 0.074(5) 0.038(4) 0.046(5) 0.000(3) -0.015(4) 0.020(4)
C221 0.055(4) 0.049(4) 0.034(4) 0.015(3) 0.010(3) 0.033(3)
C222 0.080(6) 0.064(5) 0.098(8) 0.017(5) 0.034(5) 0.045(5)
C223 0.062(5) 0.093(7) 0.057(6) 0.018(5) -0.003(4) 0.025(5)
C261 0.038(3) 0.032(3) 0.033(3) 0.008(3) 0.012(3) 0.008(3)
C262 0.045(4) 0.050(4) 0.048(5) 0.003(3) 0.005(3) 0.007(3)
C263 0.053(4) 0.050(4) 0.052(5) -0.005(3) 0.008(3) 0.026(3)
N1 0.028(2) 0.018(2) 0.028(3) 0.0032(18) 0.0065(19) 0.0079(18)
N2 0.034(2) 0.023(2) 0.021(2) 0.0081(18) 0.0058(19) 0.0130(19)
O1 0.0484(16) 0.070(2) 0.081(3) -0.0042(18) 0.0130(16) 0.0306(16)
O2 0.050(2) 0.023(2) 0.042(3) -0.0005(18) -0.005(2) 0.0124(19)
Ba 0.02354(15) 0.02274(15) 0.01879(16) 0.00201(11) 0.00427(12) 0.01096(12)
I 0.02767(19) 0.0648(3) 0.0333(2) 0.0207(2) 0.01279(16) 0.0239(2)
C200 0.087(6) 0.080(7) 0.070(7) 0.034(6) -0.014(5) 0.018(5)
C100 0.043(5) 0.149(11) 0.095(9) 0.024(8) 0.014(5) 0.032(6)
C300 0.091(8) 0.120(10) 0.157(14) 0.070(10) 0.054(8) 0.056(7)

loop_
_atom_type_symbol
_atom_type_description
_atom_type_scat_dispersion_real
_atom_type_scat_dispersion_imag
_atom_type_scat_source
C C 0.0033 0.0016 'International Tables Vol C Tables 4.2.6.8 and 6.1.1.4'
H H 0.0000 0.0000 'International Tables Vol C Tables 4.2.6.8 and 6.1.1.4'
N N 0.0061 0.0033 'International Tables Vol C Tables 4.2.6.8 and 6.1.1.4'
O O 0.0106 0.0060 'International Tables Vol C Tables 4.2.6.8 and 6.1.1.4'
Ba Ba -0.3244 2.2819 'International Tables Vol C Tables 4.2.6.8 and 6.1.1.4'
I I -0.4742 1.8119 'International Tables Vol C Tables 4.2.6.8 and 6.1.1.4'

loop_
_geom_angle_atom_site_label_1
_geom_angle_atom_site_label_2
_geom_angle_atom_site_label_3
_geom_angle
_geom_angle_site_symmetry_1
_geom_angle_site_symmetry_3
N1 C1 C2 121.9(5) . .
N1 C1 H1 119.0 . .
C2 C1 H1 119.0 . .
N2 C2 C1 121.9(5) . .
N2 C2 H2 119.1 . .
C1 C2 H2 119.1 . .
C12 C11 C16 120.3(4) . .
C12 C11 N1 119.8(4) . .
C16 C11 N1 119.9(5) . .
C13 C12 C11 118.8(5) . .
C13 C12 C121 120.9(5) . .
C11 C12 C121 120.3(4) . .
C14 C13 C12 121.2(6) . .
C14 C13 H13 119.4 . .
C12 C13 H13 119.4 . .
C15 C14 C13 120.0(5) . .
C15 C14 H14 120.0 . .
C13 C14 H14 120.0 . .
C14 C15 C16 121.1(5) . .
C14 C15 H15 119.5 . .
C16 C15 H15 119.5 . .
C15 C16 C11 118.5(5) . .
C15 C16 C161 119.4(5) . .
C11 C16 C161 122.0(4) . .
C26 C21 N2 118.9(4) . .
C26 C21 C22 120.2(5) . .
N2 C21 C22 120.6(5) . .
C23 C22 C21 118.5(6) . .
C23 C22 C221 119.1(5) . .
C21 C22 C221 122.4(5) . .
C24 C23 C22 120.7(5) . .
C24 C23 H23 119.6 . .
C22 C23 H23 119.6 . .
C25 C24 C23 120.5(6) . .
C25 C24 H24 119.7 . .
C23 C24 H24 119.7 . .
C24 C25 C26 121.2(6) . .
C24 C25 H25 119.4 . .
C26 C25 H25 119.4 . .
C25 C26 C21 118.9(5) . .
C25 C26 C261 122.0(5) . .
C21 C26 C261 119.0(5) . .
O1 C101 C102 107.6(6) . .
O1 C101 H10A 110.2 . .
C102 C101 H10A 110.2 . .
O1 C101 H10B 110.2 . .
C102 C101 H10B 110.2 . .
H10A C101 H10B 108.5 . .
C101 C102 C103 103.6(6) . .
C101 C102 H10C 111.0 . .
C103 C102 H10C 111.0 . .
C101 C102 H10D 111.0 . .
C103 C102 H10D 111.0 . .
H10C C102 H10D 109.0 . .
C104 C103 C102 105.6(6) . .
C104 C103 H10E 110.6 . .
C102 C103 H10E 110.6 . .
C104 C103 H10F 110.6 . .
C102 C103 H10F 110.6 . .
H10E C103 H10F 108.7 . .
O1 C104 C103 108.1(7) . .
O1 C104 H10G 110.1 . .
C103 C104 H10G 110.1 . .
O1 C104 H10H 110.1 . .
C103 C104 H10H 110.1 . .
H10G C104 H10H 108.4 . .
C122 C121 C12 114.2(5) . .
C122 C121 C123 112.0(5) . .
C12 C121 C123 109.5(5) . .
C122 C121 H121 106.9 . .
C12 C121 H121 106.9 . .
C123 C121 H121 106.9 . .
C121 C122 H12A 109.5 . .
C121 C122 H12B 109.5 . .
H12A C122 H12B 109.5 . .
C121 C122 H12C 109.5 . .
H12A C122 H12C 109.5 . .
H12B C122 H12C 109.5 . .
C121 C123 H12D 109.5 . .
C121 C123 H12E 109.5 . .
H12D C123 H12E 109.5 . .
C121 C123 H12F 109.5 . .
H12D C123 H12F 109.5 . .
H12E C123 H12F 109.5 . .
C16 C161 C163 111.4(5) . .
C16 C161 C162 112.5(5) . .
C163 C161 C162 109.7(5) . .
C16 C161 H161 107.7 . .
C163 C161 H161 107.7 . .
C162 C161 H161 107.7 . .
C161 C162 H16A 109.5 . .
C161 C162 H16B 109.5 . .
H16A C162 H16B 109.5 . .
C161 C162 H16C 109.5 . .
H16A C162 H16C 109.5 . .
H16B C162 H16C 109.5 . .
C161 C163 H16D 109.5 . .
C161 C163 H16E 109.5 . .
H16D C163 H16E 109.5 . .
C161 C163 H16F 109.5 . .
H16D C163 H16F 109.5 . .
H16E C163 H16F 109.5 . .
O2 C201 C202 105.8(5) . .
O2 C201 H20A 110.6 . .
C202 C201 H20A 110.6 . .
O2 C201 H20B 110.6 . .
C202 C201 H20B 110.6 . .
H20A C201 H20B 108.7 . .
C203 C202 C201 104.6(5) . .
C203 C202 H20C 110.8 . .
C201 C202 H20C 110.8 . .
C203 C202 H20D 110.8 . .
C201 C202 H20D 110.8 . .
H20C C202 H20D 108.9 . .
C204 C203 C202 105.8(6) . .
C204 C203 H20E 110.6 . .
C202 C203 H20E 110.6 . .
C204 C203 H20F 110.6 . .
C202 C203 H20F 110.6 . .
H20E C203 H20F 108.7 . .
O2 C204 C203 107.8(6) . .
O2 C204 H20G 110.1 . .
C203 C204 H20G 110.1 . .
O2 C204 H20H 110.1 . .
C203 C204 H20H 110.1 . .
H20G C204 H20H 108.5 . .
C22 C221 C222 111.8(7) . .
C22 C221 C223 110.7(6) . .
C222 C221 C223 111.5(6) . .
C22 C221 H221 107.5 . .
C222 C221 H221 107.5 . .
C223 C221 H221 107.5 . .
C221 C222 H22A 109.5 . .
C221 C222 H22B 109.5 . .
H22A C222 H22B 109.5 . .
C221 C222 H22C 109.5 . .
H22A C222 H22C 109.5 . .
H22B C222 H22C 109.5 . .
C221 C223 H22D 109.5 . .
C221 C223 H22E 109.5 . .
H22D C223 H22E 109.5 . .
C221 C223 H22F 109.5 . .
H22D C223 H22F 109.5 . .
H22E C223 H22F 109.5 . .
C262 C261 C263 111.4(5) . .
C262 C261 C26 113.5(5) . .
C263 C261 C26 110.0(5) . .
C262 C261 H261 107.2 . .
C263 C261 H261 107.2 . .
C26 C261 H261 107.2 . .
C261 C262 H26A 109.5 . .
C261 C262 H26B 109.5 . .
H26A C262 H26B 109.5 . .
C261 C262 H26C 109.5 . .
H26A C262 H26C 109.5 . .
H26B C262 H26C 109.5 . .
C261 C263 H26D 109.5 . .
C261 C263 H26E 109.5 . .
H26D C263 H26E 109.5 . .
C261 C263 H26F 109.5 . .
H26D C263 H26F 109.5 . .
H26E C263 H26F 109.5 . .
C1 N1 C11 115.6(4) . .
C1 N1 Ba 116.0(3) . .
C11 N1 Ba 127.6(3) . .
C2 N2 C21 120.1(5) . .
C2 N2 Ba 117.4(3) . .
C21 N2 Ba 122.4(3) . .
C104 O1 C101 105.1(5) . .
C104 O1 Ba 125.4(4) . .
C101 O1 Ba 121.9(4) . .
C204 O2 C201 106.4(4) . .
C204 O2 Ba 123.5(3) . .
C201 O2 Ba 130.0(4) . .
N2 Ba N1 62.29(13) . .
N2 Ba O1 90.58(16) . .
N1 Ba O1 103.79(15) . .
N2 Ba O2 92.29(13) . .
N1 Ba O2 154.58(13) . .
O1 Ba O2 75.05(15) . .
N2 Ba I 110.84(9) . .
N1 Ba I 100.41(8) . .
O1 Ba I 153.26(13) . .
O2 Ba I 87.85(8) . .
N2 Ba I 158.46(9) . 2_766
N1 Ba I 101.84(9) . 2_766
O1 Ba I 78.77(13) . 2_766
O2 Ba I 102.77(10) . 2_766
I Ba I 85.336(13) . 2_766
Ba I Ba 94.664(13) . 2_766
C300 C200 C100 130.5(10) . .
C300 C200 C100 40.7(6) . 2_655
C100 C200 C100 91.2(9) . 2_655
C300 C200 H200 114.7 . .
C100 C200 H200 114.7 . .
C100 C200 H200 151.9 2_655 .
C300 C100 C200 131.6(12) 2_655 .
C300 C100 C200 44.2(7) 2_655 2_655
C200 C100 C200 88.8(9) . 2_655
C300 C100 H100 114.2 2_655 .
C200 C100 H100 114.2 . .
C200 C100 H100 154.1 2_655 .
C100 C300 C200 95.1(10) 2_655 .
C100 C300 H300 132.5 2_655 .
C200 C300 H300 132.5 . .

loop_
_geom_bond_atom_site_label_1
_geom_bond_atom_site_label_2
_geom_bond_distance
_geom_bond_site_symmetry_2
C1 N1 1.343(7) .
C1 C2 1.401(7) .
C1 H1 0.9500 .
C2 N2 1.314(7) .
C2 H2 0.9500 .
C11 C12 1.403(8) .
C11 C16 1.420(7) .
C11 N1 1.423(6) .
C12 C13 1.395(7) .
C12 C121 1.529(8) .
C13 C14 1.384(9) .
C13 H13 0.9500 .
C14 C15 1.378(9) .
C14 H14 0.9500 .
C15 C16 1.396(7) .
C15 H15 0.9500 .
C16 C161 1.516(8) .
C21 C26 1.400(8) .
C21 N2 1.425(6) .
C21 C22 1.426(7) .
C22 C23 1.390(8) .
C22 C221 1.513(9) .
C23 C24 1.377(10) .
C23 H23 0.9500 .
C24 C25 1.376(9) .
C24 H24 0.9500 .
C25 C26 1.384(8) .
C25 H25 0.9500 .
C26 C261 1.532(8) .
C101 O1 1.453(9) .
C101 C102 1.481(9) .
C101 H10A 0.9900 .
C101 H10B 0.9900 .
C102 C103 1.547(12) .
C102 H10C 0.9900 .
C102 H10D 0.9900 .
C103 C104 1.444(9) .
C103 H10E 0.9900 .
C103 H10F 0.9900 .
C104 O1 1.426(10) .
C104 H10G 0.9900 .
C104 H10H 0.9900 .
C121 C122 1.512(10) .
C121 C123 1.543(9) .
C121 H121 1.0000 .
C122 H12A 0.9800 .
C122 H12B 0.9800 .
C122 H12C 0.9800 .
C123 H12D 0.9800 .
C123 H12E 0.9800 .
C123 H12F 0.9800 .
C161 C163 1.518(10) .
C161 C162 1.535(8) .
C161 H161 1.0000 .
C162 H16A 0.9800 .
C162 H16B 0.9800 .
C162 H16C 0.9800 .
C163 H16D 0.9800 .
C163 H16E 0.9800 .
C163 H16F 0.9800 .
C201 O2 1.430(7) .
C201 C202 1.514(9) .
C201 H20A 0.9900 .
C201 H20B 0.9900 .
C202 C203 1.508(10) .
C202 H20C 0.9900 .
C202 H20D 0.9900 .
C203 C204 1.465(10) .
C203 H20E 0.9900 .
C203 H20F 0.9900 .
C204 O2 1.429(8) .
C204 H20G 0.9900 .
C204 H20H 0.9900 .
C221 C222 1.526(10) .
C221 C223 1.530(11) .
C221 H221 1.0000 .
C222 H22A 0.9800 .
C222 H22B 0.9800 .
C222 H22C 0.9800 .
C223 H22D 0.9800 .
C223 H22E 0.9800 .
C223 H22F 0.9800 .
C261 C262 1.521(9) .
C261 C263 1.531(9) .
C261 H261 1.0000 .
C262 H26A 0.9800 .
C262 H26B 0.9800 .
C262 H26C 0.9800 .
C263 H26D 0.9800 .
C263 H26E 0.9800 .
C263 H26F 0.9800 .
N1 Ba 2.720(4) .
N2 Ba 2.706(4) .
O1 Ba 2.730(4) .
O2 Ba 2.748(4) .
Ba I 3.4069(5) .
Ba I 3.4537(6) 2_766
I Ba 3.4538(6) 2_766
C200 C300 1.356(13) .
C200 C100 1.407(13) .
C200 C100 1.937(13) 2_655
C200 H200 0.9500 .
C100 C300 1.268(12) 2_655
C100 C200 1.937(13) 2_655
C100 H100 0.9500 .
C300 C100 1.268(12) 2_655
C300 H300 0.9500 .
